data_4080936
loop_
_publ_author_name
'Tanaka, Daiki'
'Ohshita, Joji'
'Ooyama, Yousuke'
'Kobayashi, Norifumi'
'Higashimura, Hideyuki'
'Nakanishi, Takayuki'
'Hasegawa, Yasuchika'

_publ_section_title
;
 Synthesis, Optical Properties, and Crystal Structures of
 Dithienostannoles
;
_journal_issue 15
_journal_name_full Organometallics
_journal_page_first 4136
_journal_paper_doi 10.1021/om400213q
_journal_volume 32
_journal_year 2013
_chemical_formula_moiety 'C26 H30 S2 Si2 Sn'
_chemical_formula_sum 'C26 H30 S2 Si2 Sn'
_chemical_formula_weight 581.50
_space_group_IT_number 14
_symmetry_cell_setting monoclinic
_symmetry_Int_Tables_number 14
_symmetry_space_group_name_Hall '-P 2ybc'
_symmetry_space_group_name_H-M 'P 1 21/c 1'
_atom_sites_solution_hydrogens geom
_atom_sites_solution_primary direct
_atom_sites_solution_secondary difmap
_cell_angle_alpha 90.0000
_cell_angle_beta 92.106(3)
_cell_angle_gamma 90.0000
_cell_formula_units_Z 4
_cell_length_a 12.3622(13)
_cell_length_b 9.7428(9)
_cell_length_c 23.458(3)
_cell_measurement_reflns_used 8503
_cell_measurement_temperature 123
_cell_measurement_theta_max 27.48
_cell_measurement_theta_min 3.15
_cell_volume 2823.4(5)
_computing_cell_refinement 'RAPID AUTO'
_computing_data_collection 'RAPID AUTO (Rigaku, ????)'
_computing_data_reduction 'RAPID AUTO'
_computing_molecular_graphics 'CrystalStructure 4.0'
_computing_publication_material 'CrystalStructure 4.0 (Rigaku, 2010)'
_computing_structure_refinement 'SHELXL97 (Sheldrick, 2008)'
_computing_structure_solution 'SHELXS97 (Sheldrick, 2008)'
_diffrn_ambient_temperature 123
_diffrn_detector_area_resol_mean 10.000
_diffrn_measured_fraction_theta_full 0.995
_diffrn_measured_fraction_theta_max 0.995
_diffrn_measurement_device_type 'Rigaku R-AXIS RAPID'
_diffrn_measurement_method \w
_diffrn_radiation_type 'Mo K\a'
_diffrn_radiation_wavelength 0.71075
_diffrn_reflns_av_R_equivalents 0.0568
_diffrn_reflns_limit_h_max 16
_diffrn_reflns_limit_h_min -16
_diffrn_reflns_limit_k_max 12
_diffrn_reflns_limit_k_min -12
_diffrn_reflns_limit_l_max 30
_diffrn_reflns_limit_l_min -30
_diffrn_reflns_number 26562
_diffrn_reflns_theta_full 27.49
_diffrn_reflns_theta_max 27.48
_diffrn_standards_number 0
_exptl_absorpt_coefficient_mu 1.149
_exptl_absorpt_correction_type none
_exptl_crystal_colour colorless
_exptl_crystal_density_diffrn 1.368
_exptl_crystal_density_method 'not measured'
_exptl_crystal_description prism
_exptl_crystal_F_000 1184.00
_exptl_crystal_size_max 0.200
_exptl_crystal_size_mid 0.100
_exptl_crystal_size_min 0.100
_refine_diff_density_max 0.520
_refine_diff_density_min -0.560
_refine_ls_extinction_method none
_refine_ls_goodness_of_fit_ref 1.036
_refine_ls_hydrogen_treatment refxyz
_refine_ls_number_parameters 370
_refine_ls_number_reflns 6443
_refine_ls_number_restraints 0
_refine_ls_R_factor_gt 0.0317
_refine_ls_shift/su_max 0.009
_refine_ls_structure_factor_coef Fsqd
_refine_ls_weighting_details 'w = 1/[\s^2^(Fo^2^)+(0.0257P)^2^+1.6405P] where P=(Fo^2^+2Fc^2^)/3'
_refine_ls_weighting_scheme calc
_refine_ls_wR_factor_ref 0.0706
_reflns_number_gt 5352
_reflns_number_total 6443
_reflns_threshold_expression F^2^>2.0\s(F^2^)
_cod_data_source_file om400213q_si_002.cif
_cod_data_source_block DTSn1
_cod_database_code 4080936

loop_
_symmetry_equiv_pos_site_id
_symmetry_equiv_pos_as_xyz
1 +X,+Y,+Z
2 -X,1/2+Y,1/2-Z
3 -X,-Y,-Z
4 +X,1/2-Y,1/2+Z

loop_
_atom_site_label
_atom_site_type_symbol
_atom_site_fract_x
_atom_site_fract_y
_atom_site_fract_z
_atom_site_U_iso_or_equiv
_atom_site_adp_type
_atom_site_occupancy
_atom_site_symmetry_multiplicity
_atom_site_calc_flag
Sn1 Sn 0.303127(13) 0.843909(16) 0.025549(6) 0.01960(6) Uani 1.0 4 d
S2 S 0.11071(5) 0.67927(6) 0.17015(2) 0.02143(13) Uani 1.0 4 d
S3 S 0.25343(5) 0.98925(6) 0.20497(2) 0.02497(14) Uani 1.0 4 d
Si4 Si -0.01072(6) 0.41028(7) 0.12710(3) 0.02426(15) Uani 1.0 4 d
Si5 Si 0.40469(7) 1.24896(8) 0.22653(3) 0.03038(17) Uani 1.0 4 d
C6 C 0.2514(2) 0.8999(3) 0.14154(10) 0.0213(5) Uani 1.0 4 d
C7 C 0.3186(2) 0.9591(3) 0.10286(10) 0.0230(5) Uani 1.0 4 d
C8 C 0.3732(3) 1.0757(3) 0.12659(11) 0.0265(6) Uani 1.0 4 d
C9 C 0.3477(3) 1.1060(3) 0.18161(11) 0.0262(6) Uani 1.0 4 d
C10 C 0.19080(19) 0.7753(3) 0.12689(10) 0.0200(5) Uani 1.0 4 d
C11 C 0.19596(19) 0.7186(3) 0.07293(9) 0.0197(5) Uani 1.0 4 d
C12 C 0.1318(2) 0.5978(3) 0.06802(10) 0.0198(5) Uani 1.0 4 d
C13 C 0.0796(2) 0.5612(3) 0.11666(9) 0.0204(5) Uani 1.0 4 d
C14 C 0.3292(3) 1.4105(4) 0.20921(15) 0.0399(7) Uani 1.0 4 d
C15 C 0.5487(3) 1.2695(4) 0.20747(16) 0.0423(8) Uani 1.0 4 d
C16 C 0.3954(4) 1.2066(5) 0.30324(14) 0.0529(10) Uani 1.0 4 d
C17 C 0.0004(4) 0.3528(5) 0.20236(14) 0.0477(9) Uani 1.0 4 d
C18 C 0.0337(3) 0.2736(4) 0.07840(16) 0.0419(8) Uani 1.0 4 d
C19 C -0.1537(3) 0.4601(4) 0.11004(16) 0.0445(8) Uani 1.0 4 d
C20 C 0.4485(2) 0.7498(3) -0.00058(10) 0.0223(5) Uani 1.0 4 d
C21 C 0.4475(3) 0.6511(3) -0.04364(11) 0.0245(6) Uani 1.0 4 d
C22 C 0.5427(3) 0.5898(3) -0.05968(13) 0.0331(7) Uani 1.0 4 d
C23 C 0.6393(3) 0.6268(3) -0.03361(15) 0.0402(8) Uani 1.0 4 d
C24 C 0.6424(3) 0.7236(4) 0.00908(15) 0.0414(8) Uani 1.0 4 d
C25 C 0.5474(3) 0.7856(3) 0.02555(12) 0.0309(6) Uani 1.0 4 d
C26 C 0.22310(19) 0.9467(3) -0.04451(10) 0.0199(5) Uani 1.0 4 d
C27 C 0.2561(3) 0.9272(3) -0.09979(11) 0.0305(6) Uani 1.0 4 d
C28 C 0.2024(3) 0.9912(4) -0.14522(12) 0.0446(9) Uani 1.0 4 d
C29 C 0.1163(3) 1.0776(4) -0.13602(12) 0.0398(8) Uani 1.0 4 d
C30 C 0.0830(3) 1.0985(3) -0.08090(12) 0.0321(6) Uani 1.0 4 d
C31 C 0.1357(2) 1.0329(3) -0.03559(11) 0.0237(5) Uani 1.0 4 d
H8 H 0.424(3) 1.125(3) 0.1078(11) 0.0127 Uiso 1.0 4 d
H12 H 0.123(2) 0.547(3) 0.0320(11) 0.0127 Uiso 1.0 4 d
H14A H 0.258(3) 1.404(3) 0.2228(11) 0.0127 Uiso 1.0 4 d
H14B H 0.367(2) 1.484(3) 0.2310(10) 0.0127 Uiso 1.0 4 d
H14C H 0.327(2) 1.424(3) 0.1714(11) 0.0127 Uiso 1.0 4 d
H15A H 0.553(2) 1.294(3) 0.1663(11) 0.0127 Uiso 1.0 4 d
H15B H 0.576(3) 1.336(3) 0.2305(11) 0.0127 Uiso 1.0 4 d
H15C H 0.589(3) 1.187(3) 0.2143(10) 0.0127 Uiso 1.0 4 d
H16A H 0.423(3) 1.126(3) 0.3155(11) 0.0127 Uiso 1.0 4 d
H16B H 0.430(2) 1.275(3) 0.3283(11) 0.0127 Uiso 1.0 4 d
H16C H 0.326(3) 1.198(3) 0.3130(11) 0.0127 Uiso 1.0 4 d
H17A H 0.074(3) 0.315(3) 0.2108(10) 0.0127 Uiso 1.0 4 d
H17B H -0.008(2) 0.422(3) 0.2274(11) 0.0127 Uiso 1.0 4 d
H17C H -0.047(3) 0.286(3) 0.2085(10) 0.0127 Uiso 1.0 4 d
H18A H 0.107(3) 0.254(3) 0.0866(10) 0.0127 Uiso 1.0 4 d
H18B H -0.010(2) 0.190(3) 0.0800(10) 0.0127 Uiso 1.0 4 d
H18C H 0.029(2) 0.304(3) 0.0395(11) 0.0127 Uiso 1.0 4 d
H19A H -0.200(3) 0.385(3) 0.1181(10) 0.0127 Uiso 1.0 4 d
H19B H -0.173(2) 0.531(3) 0.1335(11) 0.0127 Uiso 1.0 4 d
H19C H -0.159(2) 0.493(3) 0.0756(12) 0.0127 Uiso 1.0 4 d
H21 H 0.380(3) 0.623(3) -0.0636(10) 0.0127 Uiso 1.0 4 d
H22 H 0.541(2) 0.524(3) -0.0873(11) 0.0127 Uiso 1.0 4 d
H23 H 0.699(3) 0.585(3) -0.0435(10) 0.0127 Uiso 1.0 4 d
H24 H 0.708(3) 0.747(3) 0.0291(10) 0.0127 Uiso 1.0 4 d
H25 H 0.552(2) 0.851(3) 0.0531(11) 0.0127 Uiso 1.0 4 d
H27 H 0.310(3) 0.872(3) -0.1052(11) 0.0127 Uiso 1.0 4 d
H28 H 0.218(2) 0.979(3) -0.1821(11) 0.0127 Uiso 1.0 4 d
H29 H 0.078(2) 1.123(3) -0.1662(11) 0.0127 Uiso 1.0 4 d
H30 H 0.025(3) 1.156(3) -0.0739(10) 0.0127 Uiso 1.0 4 d
H31 H 0.114(2) 1.047(3) 0.0007(11) 0.0127 Uiso 1.0 4 d

loop_
_atom_site_aniso_label
_atom_site_aniso_U_11
_atom_site_aniso_U_22
_atom_site_aniso_U_33
_atom_site_aniso_U_12
_atom_site_aniso_U_13
_atom_site_aniso_U_23
Sn1 0.01975(9) 0.02053(9) 0.01864(9) -0.00039(6) 0.00219(6) 0.00087(7)
S2 0.0252(4) 0.0217(3) 0.0176(3) -0.0012(3) 0.0031(3) -0.0004(3)
S3 0.0305(4) 0.0231(3) 0.0212(3) -0.0017(3) 0.0006(3) -0.0033(3)
Si4 0.0242(4) 0.0255(4) 0.0233(4) -0.0056(3) 0.0025(3) -0.0001(3)
Si5 0.0374(5) 0.0248(4) 0.0287(4) -0.0045(3) -0.0032(3) -0.0058(3)
C6 0.0233(13) 0.0179(11) 0.0226(12) 0.0015(10) -0.0012(10) -0.0008(10)
C7 0.0269(14) 0.0191(12) 0.0229(11) 0.0002(10) -0.0010(10) 0.0005(10)
C8 0.0285(15) 0.0230(13) 0.0278(13) -0.0047(11) -0.0013(11) 0.0032(11)
C9 0.0283(15) 0.0210(12) 0.0291(13) -0.0013(10) -0.0031(11) 0.0001(11)
C10 0.0173(13) 0.0197(12) 0.0230(11) 0.0017(9) 0.0004(9) 0.0017(10)
C11 0.0194(13) 0.0215(12) 0.0183(11) 0.0036(10) 0.0008(9) 0.0035(10)
C12 0.0189(13) 0.0206(12) 0.0200(11) 0.0019(10) 0.0001(9) -0.0018(10)
C13 0.0227(13) 0.0187(11) 0.0197(11) 0.0013(10) -0.0000(9) -0.0024(10)
C14 0.048(2) 0.0299(16) 0.0426(17) 0.0029(14) 0.0062(15) -0.0095(15)
C15 0.0372(19) 0.0358(17) 0.053(2) -0.0049(14) -0.0137(15) -0.0026(16)
C16 0.077(3) 0.049(2) 0.0321(17) -0.012(2) -0.0028(17) -0.0038(17)
C17 0.053(3) 0.054(3) 0.0355(16) -0.0236(19) 0.0005(15) 0.0113(17)
C18 0.043(2) 0.0296(16) 0.054(2) -0.0099(14) 0.0109(16) -0.0096(16)
C19 0.0274(18) 0.055(3) 0.051(2) -0.0074(16) 0.0004(14) 0.0014(18)
C20 0.0194(13) 0.0213(12) 0.0266(12) 0.0002(10) 0.0040(10) 0.0073(11)
C21 0.0252(14) 0.0233(12) 0.0252(12) 0.0002(10) 0.0020(10) 0.0050(11)
C22 0.0358(17) 0.0264(14) 0.0382(15) 0.0051(12) 0.0142(13) 0.0073(13)
C23 0.0249(17) 0.0325(15) 0.064(2) 0.0115(13) 0.0168(14) 0.0185(16)
C24 0.0198(16) 0.0390(17) 0.065(2) -0.0026(13) -0.0066(14) 0.0196(17)
C25 0.0299(16) 0.0245(13) 0.0376(15) -0.0033(11) -0.0055(12) 0.0028(13)
C26 0.0174(13) 0.0182(11) 0.0243(11) -0.0040(9) 0.0006(9) -0.0004(10)
C27 0.0289(16) 0.0352(15) 0.0279(13) 0.0110(12) 0.0076(11) 0.0045(12)
C28 0.056(3) 0.058(2) 0.0211(13) 0.0193(17) 0.0089(13) 0.0113(14)
C29 0.047(2) 0.0418(18) 0.0307(15) 0.0149(14) -0.0046(13) 0.0126(14)
C30 0.0266(16) 0.0301(14) 0.0393(15) 0.0068(12) -0.0026(12) -0.0015(13)
C31 0.0217(14) 0.0243(13) 0.0251(12) -0.0008(10) 0.0025(10) -0.0019(11)

loop_
_atom_type_symbol
_atom_type_description
_atom_type_scat_dispersion_real
_atom_type_scat_dispersion_imag
_atom_type_scat_source
C C 0.003 0.002
;
International Tables for Crystallography
(1992, Vol. C, Tables 4.2.6.8 and 6.1.1.4)
;
H H 0.000 0.000
;
International Tables for Crystallography
(1992, Vol. C, Table 6.1.1.4)
;
Si Si 0.082 0.070
;
International Tables for Crystallography
(1992, Vol. C, Tables 4.2.6.8 and 6.1.1.4)
;
S S 0.125 0.123
;
International Tables for Crystallography
(1992, Vol. C, Tables 4.2.6.8 and 6.1.1.4)
;
Sn Sn -0.654 1.425
;
International Tables for Crystallography
(1992, Vol. C, Tables 4.2.6.8 and 6.1.1.4)
;

loop_
_geom_angle_atom_site_label_1
_geom_angle_atom_site_label_2
_geom_angle_atom_site_label_3
_geom_angle
_geom_angle_publ_flag
C7 Sn1 C11 84.08(9) yes
C7 Sn1 C20 114.88(10) yes
C7 Sn1 C26 115.55(10) yes
C11 Sn1 C20 116.67(10) yes
C11 Sn1 C26 112.88(9) yes
C20 Sn1 C26 110.65(9) yes
C10 S2 C13 92.93(12) yes
C6 S3 C9 92.69(12) yes
C13 Si4 C17 109.83(15) yes
C13 Si4 C18 107.04(14) yes
C13 Si4 C19 109.50(15) yes
C17 Si4 C18 110.92(17) yes
C17 Si4 C19 108.70(18) yes
C18 Si4 C19 110.84(17) yes
C9 Si5 C14 109.31(14) yes
C9 Si5 C15 106.77(15) yes
C9 Si5 C16 110.22(16) yes
C14 Si5 C15 109.38(16) yes
C14 Si5 C16 110.52(18) yes
C15 Si5 C16 110.55(19) yes
S3 C6 C7 111.54(18) yes
S3 C6 C10 127.86(19) yes
C7 C6 C10 120.6(3) yes
Sn1 C7 C6 107.56(17) yes
Sn1 C7 C8 141.04(19) yes
C6 C7 C8 111.4(3) yes
C7 C8 C9 114.6(3) yes
S3 C9 Si5 123.72(15) yes
S3 C9 C8 109.7(2) yes
Si5 C9 C8 126.6(2) yes
S2 C10 C6 127.92(18) yes
S2 C10 C11 111.63(18) yes
C6 C10 C11 120.4(3) yes
Sn1 C11 C10 107.25(17) yes
Sn1 C11 C12 141.61(17) yes
C10 C11 C12 111.1(2) yes
C11 C12 C13 115.1(2) yes
S2 C13 Si4 123.00(13) yes
S2 C13 C12 109.22(18) yes
Si4 C13 C12 127.78(18) yes
Sn1 C20 C21 121.40(19) yes
Sn1 C20 C25 120.17(19) yes
C21 C20 C25 118.4(3) yes
C20 C21 C22 120.6(3) yes
C21 C22 C23 120.1(3) yes
C22 C23 C24 120.4(3) yes
C23 C24 C25 120.0(3) yes
C20 C25 C24 120.4(3) yes
Sn1 C26 C27 120.72(19) yes
Sn1 C26 C31 120.52(18) yes
C27 C26 C31 118.7(3) yes
C26 C27 C28 120.6(3) yes
C27 C28 C29 120.4(3) yes
C28 C29 C30 119.5(3) yes
C29 C30 C31 120.1(3) yes
C26 C31 C30 120.7(3) yes
C7 C8 H8 123.4(16) no
C9 C8 H8 121.8(16) no
C11 C12 H12 122.1(15) no
C13 C12 H12 122.8(15) no
Si5 C14 H14A 109.7(15) no
Si5 C14 H14B 105.9(15) no
Si5 C14 H14C 109.8(17) no
H14A C14 H14B 107(2) no
H14A C14 H14C 110(3) no
H14B C14 H14C 114(3) no
Si5 C15 H15A 109.8(15) no
Si5 C15 H15B 105.7(18) no
Si5 C15 H15C 111.5(16) no
H15A C15 H15B 112(3) no
H15A C15 H15C 109(2) no
H15B C15 H15C 109(3) no
Si5 C16 H16A 117.9(17) no
Si5 C16 H16B 113.0(15) no
Si5 C16 H16C 111.3(17) no
H16A C16 H16B 105(3) no
H16A C16 H16C 101(3) no
H16B C16 H16C 108(3) no
Si4 C17 H17A 109.7(15) no
Si4 C17 H17B 112.7(17) no
Si4 C17 H17C 110.4(16) no
H17A C17 H17B 106(3) no
H17A C17 H17C 107(3) no
H17B C17 H17C 110(3) no
Si4 C18 H18A 109.1(15) no
Si4 C18 H18B 113.4(15) no
Si4 C18 H18C 111.1(16) no
H18A C18 H18B 111(3) no
H18A C18 H18C 106(3) no
H18B C18 H18C 106(2) no
Si4 C19 H19A 109.4(16) no
Si4 C19 H19B 109.4(17) no
Si4 C19 H19C 110.0(17) no
H19A C19 H19B 107(3) no
H19A C19 H19C 116(3) no
H19B C19 H19C 105(3) no
C20 C21 H21 121.4(15) no
C22 C21 H21 117.9(15) no
C21 C22 H22 120.2(17) no
C23 C22 H22 119.7(17) no
C22 C23 H23 119.0(17) no
C24 C23 H23 120.5(17) no
C23 C24 H24 121.5(16) no
C25 C24 H24 118.4(16) no
C20 C25 H25 121.7(17) no
C24 C25 H25 117.9(17) no
C26 C27 H27 118.4(16) no
C28 C27 H27 121.0(16) no
C27 C28 H28 124.3(16) no
C29 C28 H28 115.3(16) no
C28 C29 H29 122.3(16) no
C30 C29 H29 118.2(16) no
C29 C30 H30 120.7(15) no
C31 C30 H30 119.2(15) no
C26 C31 H31 119.3(16) no
C30 C31 H31 120.0(16) no

loop_
_geom_bond_atom_site_label_1
_geom_bond_atom_site_label_2
_geom_bond_distance
_geom_bond_publ_flag
Sn1 C7 2.135(3) yes
Sn1 C11 2.143(3) yes
Sn1 C20 2.128(3) yes
Sn1 C26 2.136(3) yes
S2 C10 1.720(3) yes
S2 C13 1.735(3) yes
S3 C6 1.723(3) yes
S3 C9 1.732(3) yes
Si4 C13 1.868(3) yes
Si4 C17 1.853(4) yes
Si4 C18 1.851(4) yes
Si4 C19 1.862(4) yes
Si5 C9 1.869(3) yes
Si5 C14 1.866(4) yes
Si5 C15 1.863(4) yes
Si5 C16 1.854(4) yes
C6 C7 1.379(4) yes
C6 C10 1.461(4) yes
C7 C8 1.424(4) yes
C8 C9 1.372(4) yes
C10 C11 1.385(4) yes
C11 C12 1.421(4) yes
C12 C13 1.378(4) yes
C20 C21 1.395(4) yes
C20 C25 1.392(4) yes
C21 C22 1.384(4) yes
C22 C23 1.369(5) yes
C23 C24 1.375(5) yes
C24 C25 1.388(5) yes
C26 C27 1.387(4) yes
C26 C31 1.390(4) yes
C27 C28 1.383(5) yes
C28 C29 1.380(5) yes
C29 C30 1.386(4) yes
C30 C31 1.383(4) yes
C8 H8 0.92(3) no
C12 H12 0.98(3) no
C14 H14A 0.95(3) no
C14 H14B 0.98(3) no
C14 H14C 0.90(3) no
C15 H15A 1.00(3) no
C15 H15B 0.90(3) no
C15 H15C 0.96(3) no
C16 H16A 0.90(3) no
C16 H16B 0.98(3) no
C16 H16C 0.90(3) no
C17 H17A 0.99(3) no
C17 H17B 0.90(3) no
C17 H17C 0.89(3) no
C18 H18A 0.94(3) no
C18 H18B 0.98(3) no
C18 H18C 0.96(3) no
C19 H19A 0.96(3) no
C19 H19B 0.92(3) no
C19 H19C 0.87(3) no
C21 H21 0.98(3) no
C22 H22 0.91(3) no
C23 H23 0.88(3) no
C24 H24 0.95(3) no
C25 H25 0.91(3) no
C27 H27 0.87(3) no
C28 H28 0.90(3) no
C29 H29 0.94(3) no
C30 H30 0.93(3) no
C31 H31 0.91(3) no

loop_
_geom_contact_atom_site_label_1
_geom_contact_atom_site_label_2
_geom_contact_distance
_geom_contact_publ_flag
_geom_contact_site_symmetry_2
S2 S3 3.5770(9) no .
S2 C17 3.553(5) no .
S3 C16 3.547(4) no .
C8 C15 3.401(5) no .
C12 C18 3.396(4) no .
C20 C23 2.781(4) no .
C21 C24 2.759(4) no .
C22 C25 2.763(4) no .
C26 C29 2.787(4) no .
C27 C30 2.763(5) no .
C28 C31 2.760(4) no .
C20 C22 3.598(4) no 3_665
C21 C22 3.373(4) no 3_665
C21 C23 3.450(4) no 3_665
C22 C20 3.598(4) no 3_665
C22 C21 3.373(4) no 3_665
C22 C22 3.498(5) no 3_665
C23 C21 3.450(4) no 3_665
Sn1 H21 3.17(3) no .
Sn1 H25 3.13(3) no .
Sn1 H27 3.08(3) no .
Sn1 H31 3.10(3) no .
S2 H12 3.49(3) no .
S2 H17B 3.22(3) no .
S3 H8 3.43(3) no .
S3 H16A 3.54(3) no .
S3 H16C 3.34(3) no .
Si4 H12 3.12(3) no .
Si5 H8 3.06(3) no .
C6 H8 3.18(3) no .
C7 H25 3.33(3) no .
C7 H31 3.53(3) no .
C8 H15A 3.19(3) no .
C8 H15C 3.48(3) no .
C9 H14A 3.27(3) no .
C9 H14C 3.12(3) no .
C9 H15A 3.16(3) no .
C9 H15C 3.15(3) no .
C9 H16A 3.25(3) no .
C9 H16C 3.23(3) no .
C10 H12 3.23(3) no .
C12 H18A 3.40(3) no .
C12 H18C 3.20(3) no .
C13 H17A 3.26(3) no .
C13 H17B 3.16(3) no .
C13 H18A 3.10(3) no .
C13 H18C 3.14(3) no .
C13 H19B 3.18(3) no .
C13 H19C 3.15(3) no .
C14 H15A 3.18(3) no .
C14 H15B 3.15(3) no .
C14 H16B 3.29(3) no .
C14 H16C 3.20(3) no .
C15 H8 3.09(3) no .
C15 H14B 3.13(3) no .
C15 H14C 3.21(3) no .
C15 H16A 3.33(3) no .
C15 H16B 3.24(3) no .
C16 H14A 3.15(3) no .
C16 H14B 3.20(3) no .
C16 H15B 3.12(3) no .
C16 H15C 3.24(3) no .
C17 H18A 3.21(3) no .
C17 H18B 3.28(3) no .
C17 H19A 3.13(3) no .
C17 H19B 3.15(3) no .
C18 H12 3.10(3) no .
C18 H17A 3.15(3) no .
C18 H17C 3.25(3) no .
C18 H19A 3.26(3) no .
C18 H19C 3.20(3) no .
C19 H17B 3.25(3) no .
C19 H17C 3.12(3) no .
C19 H18B 3.26(3) no .
C19 H18C 3.23(3) no .
C20 H22 3.23(3) no .
C20 H24 3.26(3) no .
C20 H27 3.17(3) no .
C21 H23 3.18(3) no .
C21 H25 3.22(3) no .
C21 H27 3.07(3) no .
C22 H24 3.25(3) no .
C23 H21 3.25(3) no .
C23 H25 3.20(3) no .
C24 H22 3.20(3) no .
C25 H21 3.29(3) no .
C25 H23 3.19(3) no .
C26 H28 3.24(3) no .
C26 H30 3.24(3) no .
C27 H21 3.43(3) no .
C27 H29 3.26(3) no .
C27 H31 3.21(3) no .
C28 H30 3.24(3) no .
C29 H27 3.19(3) no .
C29 H31 3.22(3) no .
C30 H28 3.18(3) no .
C31 H27 3.17(3) no .
C31 H29 3.24(3) no .
H8 H14C 3.51(4) no .
H8 H15A 2.64(4) no .
H8 H15C 3.22(4) no .
H8 H25 3.38(4) no .
H12 H18A 3.14(4) no .
H12 H18C 2.65(4) no .
H14A H16B 3.44(4) no .
H14A H16C 3.02(4) no .
H14B H15A 3.35(4) no .
H14B H15B 2.96(4) no .
H14B H16B 3.13(4) no .
H14B H16C 3.44(4) no .
H14C H15A 3.07(4) no .
H14C H15B 3.43(4) no .
H15B H16A 3.47(4) no .
H15B H16B 3.03(4) no .
H15C H16A 3.25(4) no .
H15C H16B 3.49(4) no .
H17A H18A 3.01(4) no .
H17A H18B 3.42(4) no .
H17B H19A 3.45(4) no .
H17B H19B 3.13(4) no .
H17C H18A 3.51(4) no .
H17C H18B 3.21(4) no .
H17C H19A 2.95(4) no .
H17C H19B 3.32(4) no .
H18B H19A 3.17(4) no .
H18B H19C 3.48(4) no .
H18C H19A 3.53(4) no .
H18C H19C 3.11(4) no .
H21 H22 2.30(4) no .
H21 H27 2.74(4) no .
H22 H23 2.25(4) no .
H23 H24 2.32(4) no .
H24 H25 2.26(4) no .
H27 H28 2.34(4) no .
H28 H29 2.27(4) no .
H29 H30 2.31(4) no .
H30 H31 2.29(4) no .
S2 H14A 3.44(3) no 1_545
S2 H17C 3.16(3) no 2_555
S2 H29 3.03(3) no 3_575
S2 H30 3.19(3) no 3_575
S3 H15B 2.96(3) no 2_645
S3 H17B 3.54(3) no 2_555
C9 H15B 3.45(3) no 2_645
C10 H30 2.97(3) no 3_575
C11 H23 3.31(3) no 3_665
C11 H30 2.99(3) no 3_575
C12 H18C 3.30(3) no 3_565
C12 H19C 3.51(3) no 3_565
C12 H23 2.82(3) no 3_665
C12 H30 3.09(3) no 3_575
C13 H14C 3.54(3) no 1_545
C13 H23 3.58(3) no 3_665
C13 H30 3.19(3) no 3_575
C14 H15C 3.37(3) no 2_655
C14 H17A 3.29(3) no 1_565
C14 H22 3.39(3) no 3_675
C14 H28 3.13(3) no 4_575
C15 H14B 3.29(3) no 2_645
C15 H16A 3.53(3) no 2_655
C15 H27 3.32(3) no 3_675
C17 H14A 3.24(3) no 1_545
C17 H29 3.21(3) no 4_565
C18 H31 3.05(3) no 1_545
C19 H12 3.37(3) no 3_565
C19 H21 3.08(3) no 3_565
C20 H8 3.25(3) no 3_675
C20 H22 3.37(3) no 3_665
C21 H8 3.12(3) no 3_675
C21 H15A 2.93(3) no 3_675
C21 H19A 3.48(3) no 3_565
C21 H22 3.51(3) no 3_665
C22 H8 3.04(3) no 3_675
C22 H14C 3.13(3) no 3_675
C22 H15A 2.95(3) no 3_675
C23 H8 3.07(3) no 3_675
C23 H12 3.39(3) no 3_665
C23 H14C 3.31(3) no 3_675
C23 H21 3.35(3) no 3_665
C24 H8 3.20(3) no 3_675
C25 H8 3.28(3) no 3_675
C25 H16B 3.43(3) no 2_645
C25 H22 3.54(3) no 3_665
C26 H18B 3.04(3) no 3_565
C26 H24 3.12(3) no 3_675
C26 H25 3.42(3) no 3_675
C27 H15A 3.60(3) no 3_675
C27 H15C 3.53(3) no 3_675
C27 H18B 3.30(3) no 3_565
C27 H19A 3.14(3) no 3_565
C27 H25 3.36(3) no 3_675
C28 H14A 3.35(3) no 4_574
C28 H15C 3.55(3) no 3_675
C28 H16C 3.55(3) no 4_574
C28 H18B 3.38(3) no 3_565
C29 H17B 3.50(3) no 4_564
C29 H18B 3.22(3) no 3_565
C30 H18B 2.96(3) no 3_565
C30 H18C 3.54(3) no 1_565
C30 H24 3.19(3) no 3_675
C30 H31 3.44(3) no 3_575
C31 H18B 2.85(3) no 3_565
C31 H18C 3.46(3) no 1_565
C31 H24 2.89(3) no 3_675
C31 H31 3.32(3) no 3_575
H8 C20 3.25(3) no 3_675
H8 C21 3.12(3) no 3_675
H8 C22 3.04(3) no 3_675
H8 C23 3.07(3) no 3_675
H8 C24 3.20(3) no 3_675
H8 C25 3.28(3) no 3_675
H8 H22 3.48(4) no 3_675
H8 H23 3.53(4) no 3_675
H8 H27 3.29(4) no 3_675
H12 C19 3.37(3) no 3_565
H12 C23 3.39(3) no 3_665
H12 H12 3.46(4) no 3_565
H12 H18C 2.87(4) no 3_565
H12 H19C 2.61(4) no 3_565
H12 H23 2.55(4) no 3_665
H12 H30 3.57(4) no 3_575
H14A S2 3.44(3) no 1_565
H14A C17 3.24(3) no 1_565
H14A C28 3.35(3) no 4_575
H14A H17A 2.44(4) no 1_565
H14A H17B 3.30(4) no 1_565
H14A H28 2.57(4) no 4_575
H14A H29 3.50(4) no 4_575
H14B C15 3.29(3) no 2_655
H14B H15C 2.41(4) no 2_655
H14B H16A 3.17(4) no 2_655
H14B H22 3.60(4) no 3_675
H14B H28 2.82(4) no 4_575
H14C C13 3.54(3) no 1_565
H14C C22 3.13(3) no 3_675
H14C C23 3.31(3) no 3_675
H14C H17A 3.47(4) no 1_565
H14C H22 2.65(4) no 3_675
H14C H23 3.01(4) no 3_675
H15A C21 2.93(3) no 3_675
H15A C22 2.95(3) no 3_675
H15A C27 3.60(3) no 3_675
H15A H16A 3.27(4) no 2_655
H15A H19A 3.41(4) no 1_665
H15A H21 2.70(4) no 3_675
H15A H22 2.78(4) no 3_675
H15A H27 2.78(4) no 3_675
H15B S3 2.96(3) no 2_655
H15B C9 3.45(3) no 2_655
H15B H16A 3.02(4) no 2_655
H15C C14 3.37(3) no 2_645
H15C C27 3.53(3) no 3_675
H15C C28 3.55(3) no 3_675
H15C H14B 2.41(4) no 2_645
H15C H27 2.94(4) no 3_675
H15C H28 2.99(4) no 3_675
H16A C15 3.53(3) no 2_645
H16A H14B 3.17(4) no 2_645
H16A H15A 3.27(4) no 2_645
H16A H15B 3.02(4) no 2_645
H16A H19B 3.48(4) no 2_555
H16A H22 3.04(4) no 4_565
H16B C25 3.43(3) no 2_655
H16B H25 2.88(4) no 2_655
H16B H28 3.55(4) no 4_575
H16C C28 3.55(3) no 4_575
H16C H19B 2.82(4) no 2_555
H16C H28 3.43(4) no 4_575
H16C H29 3.58(4) no 4_575
H17A C14 3.29(3) no 1_545
H17A H14A 2.44(4) no 1_545
H17A H14C 3.47(4) no 1_545
H17A H29 2.95(4) no 4_565
H17B S3 3.54(3) no 2_545
H17B C29 3.50(3) no 4_565
H17B H14A 3.30(4) no 1_545
H17B H28 3.58(4) no 4_565
H17B H29 2.71(4) no 4_565
H17C S2 3.16(3) no 2_545
H17C H28 3.38(4) no 3_565
H17C H29 3.39(4) no 4_565
H18A H23 3.07(4) no 3_665
H18A H31 2.85(4) no 1_545
H18B C26 3.04(3) no 3_565
H18B C27 3.30(3) no 3_565
H18B C28 3.38(3) no 3_565
H18B C29 3.22(3) no 3_565
H18B C30 2.96(3) no 3_565
H18B C31 2.85(3) no 3_565
H18B H30 3.38(4) no 3_565
H18B H31 2.82(4) no 1_545
H18B H31 3.23(4) no 3_565
H18C C12 3.30(3) no 3_565
H18C C30 3.54(3) no 1_545
H18C C31 3.46(3) no 1_545
H18C H12 2.87(4) no 3_565
H18C H23 3.53(4) no 3_665
H18C H30 3.02(4) no 1_545
H18C H31 2.87(4) no 1_545
H19A C21 3.48(3) no 3_565
H19A C27 3.14(3) no 3_565
H19A H15A 3.41(4) no 1_445
H19A H21 2.52(4) no 3_565
H19A H27 2.86(4) no 3_565
H19B H16A 3.48(4) no 2_545
H19B H16C 2.82(4) no 2_545
H19B H21 3.35(4) no 3_565
H19B H24 3.51(4) no 1_455
H19C C12 3.51(3) no 3_565
H19C H12 2.61(4) no 3_565
H19C H21 2.96(4) no 3_565
H19C H23 3.36(4) no 1_455
H19C H24 3.14(4) no 1_455
H21 C19 3.08(3) no 3_565
H21 C23 3.35(3) no 3_665
H21 H15A 2.70(4) no 3_675
H21 H19A 2.52(4) no 3_565
H21 H19B 3.35(4) no 3_565
H21 H19C 2.96(4) no 3_565
H21 H23 3.40(4) no 3_665
H22 C14 3.39(3) no 3_675
H22 C20 3.37(3) no 3_665
H22 C21 3.51(3) no 3_665
H22 C25 3.54(3) no 3_665
H22 H8 3.48(4) no 3_675
H22 H14B 3.60(4) no 3_675
H22 H14C 2.65(4) no 3_675
H22 H15A 2.78(4) no 3_675
H22 H16A 3.04(4) no 4_564
H23 C11 3.31(3) no 3_665
H23 C12 2.82(3) no 3_665
H23 C13 3.58(3) no 3_665
H23 H8 3.53(4) no 3_675
H23 H12 2.55(4) no 3_665
H23 H14C 3.01(4) no 3_675
H23 H18A 3.07(4) no 3_665
H23 H18C 3.53(4) no 3_665
H23 H19C 3.36(4) no 1_655
H23 H21 3.40(4) no 3_665
H24 C26 3.12(3) no 3_675
H24 C30 3.19(3) no 3_675
H24 C31 2.89(3) no 3_675
H24 H19B 3.51(4) no 1_655
H24 H19C 3.14(4) no 1_655
H24 H30 3.56(4) no 3_675
H24 H31 3.08(4) no 3_675
H25 C26 3.42(3) no 3_675
H25 C27 3.36(3) no 3_675
H25 H16B 2.88(4) no 2_645
H25 H27 3.40(4) no 3_675
H27 C15 3.32(3) no 3_675
H27 H8 3.29(4) no 3_675
H27 H15A 2.78(4) no 3_675
H27 H15C 2.94(4) no 3_675
H27 H19A 2.86(4) no 3_565
H27 H25 3.40(4) no 3_675
H28 C14 3.13(3) no 4_574
H28 H14A 2.57(4) no 4_574
H28 H14B 2.82(4) no 4_574
H28 H15C 2.99(4) no 3_675
H28 H16B 3.55(4) no 4_574
H28 H16C 3.43(4) no 4_574
H28 H17B 3.58(4) no 4_564
H28 H17C 3.38(4) no 3_565
H29 S2 3.03(3) no 3_575
H29 C17 3.21(3) no 4_564
H29 H14A 3.50(4) no 4_574
H29 H16C 3.58(4) no 4_574
H29 H17A 2.95(4) no 4_564
H29 H17B 2.71(4) no 4_564
H29 H17C 3.39(4) no 4_564
H30 S2 3.19(3) no 3_575
H30 C10 2.97(3) no 3_575
H30 C11 2.99(3) no 3_575
H30 C12 3.09(3) no 3_575
H30 C13 3.19(3) no 3_575
H30 H12 3.57(4) no 3_575
H30 H18B 3.38(4) no 3_565
H30 H18C 3.02(4) no 1_565
H30 H24 3.56(4) no 3_675
H30 H31 3.17(4) no 3_575
H31 C18 3.05(3) no 1_565
H31 C30 3.44(3) no 3_575
H31 C31 3.32(3) no 3_575
H31 H18A 2.85(4) no 1_565
H31 H18B 2.82(4) no 1_565
H31 H18B 3.23(4) no 3_565
H31 H18C 2.87(4) no 1_565
H31 H24 3.08(4) no 3_675
H31 H30 3.17(4) no 3_575
H31 H31 2.96(4) no 3_575

loop_
_geom_torsion_atom_site_label_1
_geom_torsion_atom_site_label_2
_geom_torsion_atom_site_label_3
_geom_torsion_atom_site_label_4
_geom_torsion
_geom_torsion_publ_flag
C7 Sn1 C11 C10 0.78(14) no
C7 Sn1 C11 C12 -177.4(3) no
C11 Sn1 C7 C6 -2.22(14) no
C11 Sn1 C7 C8 179.1(3) no
C7 Sn1 C20 C21 167.70(15) no
C7 Sn1 C20 C25 -11.9(2) no
C20 Sn1 C7 C6 -118.92(14) no
C20 Sn1 C7 C8 62.4(3) no
C7 Sn1 C26 C27 143.78(15) no
C7 Sn1 C26 C31 -37.31(19) no
C26 Sn1 C7 C6 110.34(14) no
C26 Sn1 C7 C8 -68.3(3) no
C11 Sn1 C20 C21 71.63(18) no
C11 Sn1 C20 C25 -108.00(16) no
C20 Sn1 C11 C10 115.70(14) no
C20 Sn1 C11 C12 -62.4(3) no
C11 Sn1 C26 C27 -121.77(16) no
C11 Sn1 C26 C31 57.15(18) no
C26 Sn1 C11 C10 -114.50(13) no
C26 Sn1 C11 C12 67.4(3) no
C20 Sn1 C26 C27 11.04(19) no
C20 Sn1 C26 C31 -170.04(15) no
C26 Sn1 C20 C21 -59.22(19) no
C26 Sn1 C20 C25 121.15(16) no
C10 S2 C13 Si4 -179.70(16) no
C10 S2 C13 C12 0.56(16) no
C13 S2 C10 C6 -179.32(19) no
C13 S2 C10 C11 -0.99(17) no
C6 S3 C9 Si5 -178.38(17) no
C6 S3 C9 C8 1.10(18) no
C9 S3 C6 C7 -1.50(17) no
C9 S3 C6 C10 177.4(2) no
C17 Si4 C13 S2 -30.5(3) no
C17 Si4 C13 C12 149.2(2) no
C18 Si4 C13 S2 -150.95(17) no
C18 Si4 C13 C12 28.7(3) no
C19 Si4 C13 S2 88.83(19) no
C19 Si4 C13 C12 -91.5(3) no
C14 Si5 C9 S3 -97.5(2) no
C14 Si5 C9 C8 83.1(3) no
C15 Si5 C9 S3 144.32(19) no
C15 Si5 C9 C8 -35.1(3) no
C16 Si5 C9 S3 24.2(3) no
C16 Si5 C9 C8 -155.2(3) no
S3 C6 C7 Sn1 -177.61(12) no
S3 C6 C7 C8 1.5(3) no
S3 C6 C10 S2 -3.7(4) no
S3 C6 C10 C11 178.10(16) no
C7 C6 C10 S2 175.1(2) no
C7 C6 C10 C11 -3.1(4) no
C10 C6 C7 Sn1 3.4(3) no
C10 C6 C7 C8 -177.48(19) no
Sn1 C7 C8 C9 177.96(19) no
C6 C7 C8 C9 -0.7(3) no
C7 C8 C9 S3 -0.5(3) no
C7 C8 C9 Si5 179.0(2) no
S2 C10 C11 Sn1 -177.64(11) no
S2 C10 C11 C12 1.1(3) no
C6 C10 C11 Sn1 0.8(3) no
C6 C10 C11 C12 179.60(19) no
Sn1 C11 C12 C13 177.38(18) no
C10 C11 C12 C13 -0.7(3) no
C11 C12 C13 S2 -0.0(3) no
C11 C12 C13 Si4 -179.74(18) no
Sn1 C20 C21 C22 -179.30(15) no
Sn1 C20 C25 C24 179.35(16) no
C21 C20 C25 C24 -0.3(4) no
C25 C20 C21 C22 0.3(4) no
C20 C21 C22 C23 -0.6(4) no
C21 C22 C23 C24 0.8(5) no
C22 C23 C24 C25 -0.7(5) no
C23 C24 C25 C20 0.5(5) no
Sn1 C26 C27 C28 178.37(16) no
Sn1 C26 C31 C30 -179.37(15) no
C27 C26 C31 C30 -0.4(4) no
C31 C26 C27 C28 -0.6(4) no
C26 C27 C28 C29 1.2(5) no
C27 C28 C29 C30 -0.8(5) no
C28 C29 C30 C31 -0.2(5) no
C29 C30 C31 C26 0.8(4) no
